data_7030829
loop_
_publ_author_name
'Abherv\'e, Alexandre'
'Clemente-Le\'on, Miguel'
'Coronado, Eugenio'
'G\'omez-Garc\'ia, Carlos J'
'L\'opez-Jord\`a, Maurici'

_publ_section_title
;
 A spin-crossover complex based on a 2,6-bis(pyrazol-1-yl)pyridine (1-bpp)
 ligand functionalized with a carboxylate group.
;
_journal_issue 25
_journal_name_full 'Dalton transactions (Cambridge, England : 2003)'
_journal_page_first 9406
_journal_page_last 9409
_journal_paper_doi 10.1039/c4dt00327f
_journal_volume 43
_journal_year 2014
_chemical_formula_sum 'C24 H18 Cl2 Fe N10 O12'
_chemical_formula_weight 765.23
_chemical_name_common C2/c
_chemical_name_systematic
;
 ?
;
_space_group_crystal_system monoclinic
_space_group_IT_number 15
_space_group_name_Hall '-C 2yc'
_space_group_name_H-M_alt 'C 1 2/c 1'
_symmetry_space_group_name_Hall '-C 2yc'
_symmetry_space_group_name_H-M 'C 1 2/c 1'
_atom_sites_solution_hydrogens geom
_audit_creation_method SHELXL-2013
_cell_angle_alpha 90
_cell_angle_beta 105.264(5)
_cell_angle_gamma 90
_cell_formula_units_Z 4
_cell_length_a 17.2679(8)
_cell_length_b 16.0585(6)
_cell_length_c 10.7907(5)
_cell_measurement_reflns_used 1956
_cell_measurement_temperature 120(2)
_cell_measurement_theta_max 29.9636
_cell_measurement_theta_min 3.1976
_cell_volume 2886.7(2)
_computing_structure_refinement 'SHELXL-2013 (Sheldrick, 2013)'
_diffrn_ambient_temperature 120(2)
_diffrn_measured_fraction_theta_full 0.998
_diffrn_measured_fraction_theta_max 0.998
_diffrn_measurement_device_type 'SuperNova, Single source at offset), Sapphire3'
_diffrn_radiation_type MoK\a
_diffrn_radiation_wavelength 0.71073
_diffrn_reflns_av_R_equivalents 0.0809
_diffrn_reflns_av_unetI/netI 0.0776
_diffrn_reflns_Laue_measured_fraction_full 0.998
_diffrn_reflns_Laue_measured_fraction_max 0.998
_diffrn_reflns_limit_h_max 22
_diffrn_reflns_limit_h_min -22
_diffrn_reflns_limit_k_max 20
_diffrn_reflns_limit_k_min -20
_diffrn_reflns_limit_l_max 14
_diffrn_reflns_limit_l_min -14
_diffrn_reflns_number 16351
_diffrn_reflns_point_group_measured_fraction_full 0.998
_diffrn_reflns_point_group_measured_fraction_max 0.998
_diffrn_reflns_theta_full 25.242
_diffrn_reflns_theta_max 27.499
_diffrn_reflns_theta_min 3.204
_diffrn_source 'SuperNova (Mo) X-ray Source'
_exptl_absorpt_coefficient_mu 0.793
_exptl_absorpt_correction_T_max 1.00000
_exptl_absorpt_correction_T_min 0.93403
_exptl_absorpt_correction_type multi-scan
_exptl_absorpt_process_details
;
CrysAlisPro, Agilent Technologies,
Version 1.171.35.19 (release 27-10-2011 CrysAlis171 .NET)
(compiled Oct 27 2011,15:02:11)
Empirical absorption correction using spherical harmonics,
 implemented in SCALE3 ABSPACK scaling algorithm.
;
_exptl_crystal_colour red
_exptl_crystal_density_diffrn 1.761
_exptl_crystal_description prism
_exptl_crystal_F_000 1552
_exptl_crystal_size_max 0.030
_exptl_crystal_size_mid 0.030
_exptl_crystal_size_min 0.020
_refine_diff_density_max 0.637
_refine_diff_density_min -0.474
_refine_diff_density_rms 0.092
_refine_ls_extinction_method none
_refine_ls_goodness_of_fit_ref 1.048
_refine_ls_hydrogen_treatment constr
_refine_ls_matrix_type full
_refine_ls_number_parameters 225
_refine_ls_number_reflns 3312
_refine_ls_number_restraints 0
_refine_ls_restrained_S_all 1.048
_refine_ls_R_factor_all 0.0825
_refine_ls_R_factor_gt 0.0517
_refine_ls_shift/su_max 0.000
_refine_ls_shift/su_mean 0.000
_refine_ls_structure_factor_coef Fsqd
_refine_ls_weighting_details 'w=1/[\s^2^(Fo^2^)+(0.0340P)^2^+2.7280P] where P=(Fo^2^+2Fc^2^)/3'
_refine_ls_weighting_scheme calc
_refine_ls_wR_factor_gt 0.1004
_refine_ls_wR_factor_ref 0.1171
_reflns_Friedel_coverage 0.000
_reflns_number_gt 2368
_reflns_number_total 3312
_reflns_threshold_expression 'I > 2\s(I)'
_cod_data_source_file c4dt00327f2.cif
_cod_data_source_block shelx
_cod_depositor_comments 'Adding full bibliography for 7030829.cif.'
_cod_database_code 7030829
_shelx_space_group_comment
;
The symmetry employed for this shelxl refinement is uniquely defined
by the following loop, which should always be used as a source of
symmetry information in preference to the above space-group names.
They are only intended as comments.
;
_shelx_estimated_absorpt_t_min 0.977
_shelx_estimated_absorpt_t_max 0.984
_shelxl_version_number 2013-4

loop_
_space_group_symop_operation_xyz
'x, y, z'
'-x, y, -z+1/2'
'x+1/2, y+1/2, z'
'-x+1/2, y+1/2, -z+1/2'
'-x, -y, -z'
'x, -y, z-1/2'
'-x+1/2, -y+1/2, -z'
'x+1/2, -y+1/2, z-1/2'

loop_
_atom_site_label
_atom_site_type_symbol
_atom_site_fract_x
_atom_site_fract_y
_atom_site_fract_z
_atom_site_U_iso_or_equiv
_atom_site_adp_type
_atom_site_occupancy
_atom_site_site_symmetry_order
_atom_site_calc_flag
_atom_site_refinement_flags_posn
_atom_site_refinement_flags_adp
_atom_site_refinement_flags_occupancy
C1 C 0.62320(19) 0.2488(2) 0.0865(3) 0.0257(8) Uani 1 1 d . . .
H1 H 0.6290 0.3075 0.0837 0.031 Uiso 1 1 calc R U .
C2 C 0.66346(19) 0.1908(2) 0.0262(3) 0.0293(8) Uani 1 1 d . . .
H2 H 0.7000 0.2032 -0.0234 0.035 Uiso 1 1 calc R U .
C3 C 0.63914(18) 0.1136(2) 0.0539(3) 0.0240(8) Uani 1 1 d . . .
H3 H 0.6559 0.0615 0.0280 0.029 Uiso 1 1 calc R U .
C4 C 0.54340(17) 0.07072(19) 0.1848(3) 0.0191(7) Uani 1 1 d . . .
C5 C 0.54400(17) -0.01519(19) 0.1787(3) 0.0191(7) Uani 1 1 d . . .
H5 H 0.5730 -0.0440 0.1284 0.023 Uiso 1 1 calc R U .
C6 C 0.5000 -0.0575(3) 0.2500 0.0190(10) Uani 1 2 d S T P
C13 C 0.5000 -0.1507(3) 0.2500 0.0178(10) Uani 1 2 d S T P
C7 C 0.64085(18) 0.2147(2) 0.5016(3) 0.0238(8) Uani 1 1 d . . .
H7 H 0.6488 0.1562 0.5087 0.029 Uiso 1 1 calc R U .
C8 C 0.68403(19) 0.2726(2) 0.5894(3) 0.0275(8) Uani 1 1 d . . .
H8 H 0.7254 0.2610 0.6650 0.033 Uiso 1 1 calc R U .
C9 C 0.65511(18) 0.3488(2) 0.5454(3) 0.0223(7) Uani 1 1 d . . .
H9 H 0.6724 0.4010 0.5843 0.027 Uiso 1 1 calc R U .
C10 C 0.54857(17) 0.39070(18) 0.3474(3) 0.0162(7) Uani 1 1 d . . .
C11 C 0.54863(18) 0.47637(19) 0.3542(3) 0.0183(7) Uani 1 1 d . . .
H11 H 0.5804 0.5052 0.4267 0.022 Uiso 1 1 calc R U .
C12 C 0.5000 0.5187(3) 0.2500 0.0165(9) Uani 1 2 d S T P
C14 C 0.5000 0.6121(3) 0.2500 0.0201(10) Uani 1 2 d S T P
N1 N 0.5000 0.1128(2) 0.2500 0.0171(8) Uani 1 2 d S T P
N3 N 0.57669(14) 0.21013(15) 0.1466(2) 0.0181(6) Uani 1 1 d . . .
N4 N 0.5000 0.3488(2) 0.2500 0.0141(8) Uani 1 2 d S T P
N5 N 0.58739(14) 0.25167(15) 0.4070(2) 0.0183(6) Uani 1 1 d . . .
N7 N 0.58609(15) 0.12593(15) 0.1260(3) 0.0199(6) Uani 1 1 d . . .
N9 N 0.59672(14) 0.33584(15) 0.4353(2) 0.0176(6) Uani 1 1 d . . .
O1 O 0.51950(14) -0.18692(14) 0.1587(2) 0.0297(6) Uani 1 1 d . . .
H1A H 0.5175 -0.2387 0.1682 0.045 Uiso 0.5 1 calc R U P
O1P O 0.77701(16) 0.37281(16) 0.1984(3) 0.0475(7) Uani 1 1 d . . .
O2P O 0.65643(13) 0.44978(14) 0.1517(2) 0.0314(6) Uani 1 1 d . . .
O3 O 0.50968(14) 0.64859(13) 0.3568(2) 0.0311(6) Uani 1 1 d . . .
H3A H 0.5087 0.7004 0.3454 0.047 Uiso 0.5 1 calc R U P
O3P O 0.74490(15) 0.45123(17) 0.3600(2) 0.0427(7) Uani 1 1 d . . .
O4P O 0.78055(14) 0.51818(15) 0.1893(2) 0.0392(7) Uani 1 1 d . . .
Cl1 Cl 0.73947(5) 0.44798(5) 0.22520(8) 0.0246(2) Uani 1 1 d . . .
Fe1 Fe 0.5000 0.23021(4) 0.2500 0.01525(18) Uani 1 2 d S T P

loop_
_atom_site_aniso_label
_atom_site_aniso_U_11
_atom_site_aniso_U_22
_atom_site_aniso_U_33
_atom_site_aniso_U_23
_atom_site_aniso_U_13
_atom_site_aniso_U_12
C1 0.0277(18) 0.0210(18) 0.028(2) 0.0035(15) 0.0062(15) -0.0059(14)
C2 0.0264(18) 0.029(2) 0.036(2) 0.0006(17) 0.0147(16) -0.0054(16)
C3 0.0239(17) 0.0208(18) 0.031(2) -0.0019(15) 0.0130(15) 0.0005(14)
C4 0.0191(16) 0.0160(17) 0.0215(18) -0.0016(14) 0.0041(13) -0.0006(13)
C5 0.0213(16) 0.0143(16) 0.0215(18) -0.0024(14) 0.0052(13) 0.0012(13)
C6 0.019(2) 0.010(2) 0.026(3) 0.000 0.0033(19) 0.000
C13 0.016(2) 0.016(2) 0.019(2) 0.000 0.0011(18) 0.000
C7 0.0235(17) 0.0166(17) 0.0291(19) 0.0092(15) 0.0032(14) 0.0025(14)
C8 0.0236(17) 0.031(2) 0.0219(19) 0.0111(16) -0.0049(14) -0.0010(15)
C9 0.0241(17) 0.0204(17) 0.0178(17) 0.0003(14) -0.0024(13) -0.0084(14)
C10 0.0215(16) 0.0118(15) 0.0142(16) 0.0020(13) 0.0028(13) -0.0012(12)
C11 0.0255(16) 0.0138(16) 0.0140(16) -0.0024(13) 0.0023(13) -0.0016(13)
C12 0.023(2) 0.008(2) 0.020(2) 0.000 0.0075(18) 0.000
C14 0.022(2) 0.012(2) 0.025(3) 0.000 0.0033(19) 0.000
N1 0.0155(18) 0.0136(19) 0.020(2) 0.000 0.0000(15) 0.000
N3 0.0217(13) 0.0090(13) 0.0208(14) 0.0021(11) 0.0007(11) 0.0012(11)
N4 0.0190(18) 0.0096(18) 0.0110(18) 0.000 -0.0008(14) 0.000
N5 0.0210(13) 0.0098(13) 0.0215(15) 0.0029(11) 0.0014(11) -0.0006(11)
N7 0.0248(14) 0.0096(13) 0.0254(16) 0.0001(12) 0.0070(12) 0.0003(11)
N9 0.0233(13) 0.0093(13) 0.0162(14) 0.0015(11) -0.0019(11) -0.0027(11)
O1 0.0446(15) 0.0148(12) 0.0326(15) -0.0034(11) 0.0150(12) 0.0007(11)
O1P 0.0538(17) 0.0338(16) 0.0535(19) 0.0011(14) 0.0115(14) 0.0181(14)
O2P 0.0279(13) 0.0281(14) 0.0325(15) 0.0049(11) -0.0020(11) -0.0045(11)
O3 0.0534(16) 0.0128(12) 0.0251(14) -0.0052(10) 0.0069(12) 0.0007(11)
O3P 0.0512(17) 0.0543(18) 0.0200(14) 0.0047(13) 0.0048(12) -0.0059(14)
O4P 0.0291(13) 0.0383(16) 0.0441(17) 0.0197(13) -0.0014(12) -0.0058(12)
Cl1 0.0274(4) 0.0205(4) 0.0236(5) 0.0059(4) 0.0025(3) 0.0033(3)
Fe1 0.0193(3) 0.0071(3) 0.0172(4) 0.000 0.0009(3) 0.000

loop_
_atom_type_symbol
_atom_type_description
_atom_type_scat_dispersion_real
_atom_type_scat_dispersion_imag
_atom_type_scat_source
C C 0.0033 0.0016 'International Tables Vol C Tables 4.2.6.8 and 6.1.1.4'
H H 0.0000 0.0000 'International Tables Vol C Tables 4.2.6.8 and 6.1.1.4'
N N 0.0061 0.0033 'International Tables Vol C Tables 4.2.6.8 and 6.1.1.4'
O O 0.0106 0.0060 'International Tables Vol C Tables 4.2.6.8 and 6.1.1.4'
Cl Cl 0.1484 0.1585 'International Tables Vol C Tables 4.2.6.8 and 6.1.1.4'
Fe Fe 0.3463 0.8444 'International Tables Vol C Tables 4.2.6.8 and 6.1.1.4'

loop_
_geom_angle_atom_site_label_1
_geom_angle_atom_site_label_2
_geom_angle_atom_site_label_3
_geom_angle
_geom_angle_site_symmetry_1
_geom_angle_site_symmetry_3
N3 C1 C2 110.7(3) . .
C3 C2 C1 106.2(3) . .
N7 C3 C2 106.4(3) . .
N1 C4 C5 122.8(3) . .
N1 C4 N7 110.6(3) . .
C5 C4 N7 126.6(3) . .
C4 C5 C6 116.7(3) . .
C5 C6 C5 121.6(4) . 2_655
C5 C6 C13 119.2(2) . .
C5 C6 C13 119.2(2) 2_655 .
O1 C13 O1 125.1(4) . 2_655
O1 C13 C6 117.4(2) . .
O1 C13 C6 117.4(2) 2_655 .
N5 C7 C8 111.4(3) . .
C9 C8 C7 106.3(3) . .
N9 C9 C8 106.8(3) . .
N4 C10 C11 122.3(3) . .
N4 C10 N9 110.7(3) . .
C11 C10 N9 127.0(3) . .
C10 C11 C12 116.9(3) . .
C11 C12 C11 121.5(4) 2_655 .
C11 C12 C14 119.25(19) 2_655 .
C11 C12 C14 119.25(19) . .
O3 C14 O3 124.8(4) . 2_655
O3 C14 C12 117.6(2) . .
O3 C14 C12 117.6(2) 2_655 .
C4 N1 C4 119.4(4) . 2_655
C4 N1 Fe1 120.31(19) . .
C4 N1 Fe1 120.31(19) 2_655 .
C1 N3 N7 105.6(3) . .
C1 N3 Fe1 142.4(2) . .
N7 N3 Fe1 112.03(19) . .
C10 N4 C10 119.8(3) . 2_655
C10 N4 Fe1 120.12(17) . .
C10 N4 Fe1 120.13(17) 2_655 .
C7 N5 N9 104.5(2) . .
C7 N5 Fe1 143.3(2) . .
N9 N5 Fe1 112.13(17) . .
C3 N7 N3 111.0(3) . .
C3 N7 C4 132.5(3) . .
N3 N7 C4 116.4(3) . .
C9 N9 N5 111.0(2) . .
C9 N9 C10 132.1(3) . .
N5 N9 C10 116.8(2) . .
O3P Cl1 O1P 108.81(17) . .
O3P Cl1 O4P 109.86(16) . .
O1P Cl1 O4P 108.90(17) . .
O3P Cl1 O2P 110.30(16) . .
O1P Cl1 O2P 109.99(15) . .
O4P Cl1 O2P 108.96(14) . .
N1 Fe1 N4 180.0 . .
N1 Fe1 N3 80.58(7) . .
N4 Fe1 N3 99.42(7) . .
N1 Fe1 N3 80.57(7) . 2_655
N4 Fe1 N3 99.43(7) . 2_655
N3 Fe1 N3 161.15(14) . 2_655
N1 Fe1 N5 100.02(7) . .
N4 Fe1 N5 79.98(7) . .
N3 Fe1 N5 92.21(10) . .
N3 Fe1 N5 91.06(10) 2_655 .
N1 Fe1 N5 100.02(7) . 2_655
N4 Fe1 N5 79.98(7) . 2_655
N3 Fe1 N5 91.05(10) . 2_655
N3 Fe1 N5 92.21(10) 2_655 2_655
N5 Fe1 N5 159.95(14) . 2_655

loop_
_geom_bond_atom_site_label_1
_geom_bond_atom_site_label_2
_geom_bond_distance
_geom_bond_site_symmetry_2
C1 N3 1.314(4) .
C1 C2 1.417(5) .
C2 C3 1.368(4) .
C3 N7 1.364(4) .
C4 N1 1.338(3) .
C4 C5 1.381(4) .
C4 N7 1.407(4) .
C5 C6 1.392(4) .
C6 C5 1.392(4) 2_655
C6 C13 1.497(6) .
C13 O1 1.264(3) .
C13 O1 1.264(3) 2_655
C7 N5 1.323(4) .
C7 C8 1.395(5) .
C8 C9 1.359(4) .
C9 N9 1.357(4) .
C10 N4 1.340(3) .
C10 C11 1.378(4) .
C10 N9 1.397(4) .
C11 C12 1.390(3) .
C12 C11 1.390(3) 2_655
C12 C14 1.500(6) .
C14 O3 1.264(3) .
C14 O3 1.264(3) 2_655
N1 C4 1.338(3) 2_655
N1 Fe1 1.886(3) .
N3 N7 1.387(3) .
N3 Fe1 1.970(3) .
N4 C10 1.340(3) 2_655
N4 Fe1 1.904(3) .
N5 N9 1.386(3) .
N5 Fe1 1.980(2) .
O1P Cl1 1.435(3) .
O2P Cl1 1.445(2) .
O3P Cl1 1.433(3) .
O4P Cl1 1.438(2) .
Fe1 N3 1.970(3) 2_655
Fe1 N5 1.980(2) 2_655
